data_4020942
loop_
_publ_author_name
'Daniel B. Werz'
'Rolf Gleiter'
'Frank Rominger'

_publ_section_title
;
 Cyclic Tetra- and Hexaynes Containing 1,4-Donor-Substituted
 Butadiyne Units: Synthesis and Supramolecular Organization
;
_journal_name_full 'Journal of Organic Chemistry'
_journal_page_first 2945
_journal_page_last 2952
_journal_paper_doi 10.1021/jo035882+
_journal_volume 69
_journal_year 2004
_chemical_formula_sum 'C31 H32 Se6'
_chemical_formula_weight 878.33
_space_group_IT_number 2
_symmetry_cell_setting triclinic
_symmetry_space_group_name_Hall '-P 1'
_symmetry_space_group_name_H-M 'P -1'
_cell_angle_alpha 63.2360(10)
_cell_angle_beta 78.3320(10)
_cell_angle_gamma 84.8730(10)
_cell_formula_units_Z 2
_cell_length_a 9.0393(4)
_cell_length_b 14.0025(6)
_cell_length_c 14.8178(6)
_cell_measurement_temperature 200(2)
_cell_volume 1640.00(12)
_diffrn_ambient_temperature 200(2)
_exptl_crystal_density_diffrn 1.779
_cod_depositor_comments
;
The following automatic conversions were performed:
'_symmetry_cell_setting' value 'Triclinic' changed to 'triclinic'
according to '/home/saulius/struct/CIF-dictionaries/cif_core.dic'
dictionary named 'cif_core.dic' version 2.4.1 from 2010-06-29.

Automatic conversion script
Id: cif_fix_enum 1527 2010-12-29 10:47:43Z saulius 
;
_cod_database_code 4020942

loop_
_symmetry_equiv_pos_as_xyz
'x, y, z'
'-x, -y, -z'

loop_
_atom_site_label
_atom_site_type_symbol
_atom_site_fract_x
_atom_site_fract_y
_atom_site_fract_z
_atom_site_U_iso_or_equiv
_atom_site_adp_type
_atom_site_occupancy
_atom_site_symmetry_multiplicity
_atom_site_calc_flag
_atom_site_refinement_flags
_atom_site_disorder_assembly
_atom_site_disorder_group
Se1 Se 0.25288(12) 0.27451(9) 0.53707(8) 0.0582(3) Uani 1 1 d D . .
Se2 Se -0.02034(14) 0.78857(11) 0.17085(10) 0.0835(4) Uani 1 1 d D . .
Se3 Se 0.45521(11) 1.03523(9) -0.30771(8) 0.0535(3) Uani 1 1 d D . .
Se4 Se 0.22275(11) 0.67838(9) -0.50175(9) 0.0565(3) Uani 1 1 d D . .
Se5 Se 0.56977(12) 0.21638(9) -0.21729(8) 0.0584(3) Uani 1 1 d D . .
Se6 Se 0.07804(11) -0.03226(8) 0.29532(8) 0.0515(3) Uani 1 1 d D . .
C2 C 0.1830(11) 0.4030(7) 0.4510(8) 0.060(3) Uani 1 1 d D . .
C3 C 0.1365(11) 0.4883(8) 0.3946(8) 0.052(3) Uani 1 1 d D . .
C4 C 0.0868(11) 0.5816(8) 0.3293(8) 0.058(3) Uani 1 1 d D . .
C5 C 0.0455(11) 0.6636(8) 0.2653(8) 0.059(3) Uani 1 1 d D . .
C7 C 0.1338(13) 0.7846(10) 0.0534(9) 0.115(5) Uani 1 1 d D . .
H7A H 0.2302 0.7545 0.0766 0.137 Uiso 1 1 calc R . .
H7B H 0.0970 0.7397 0.0266 0.137 Uiso 1 1 calc R . .
C8 C 0.1550(13) 0.8912(10) -0.0237(10) 0.122(6) Uani 1 1 d D . .
H8A H 0.1852 0.9371 0.0045 0.147 Uiso 1 1 calc R . .
H8B H 0.0601 0.9197 -0.0500 0.147 Uiso 1 1 calc R . .
C9 C 0.2840(12) 0.8901(10) -0.1135(8) 0.084(4) Uani 1 1 d D . .
H9A H 0.3805 0.8637 -0.0889 0.100 Uiso 1 1 calc R . .
H9B H 0.2550 0.8452 -0.1430 0.100 Uiso 1 1 calc R . .
C10 C 0.2954(10) 1.0044(10) -0.1894(8) 0.072(4) Uani 1 1 d D . .
H10A H 0.3125 1.0475 -0.1547 0.087 Uiso 1 1 calc R . .
H10B H 0.1980 1.0271 -0.2135 0.087 Uiso 1 1 calc R . .
C12 C 0.3873(9) 0.9494(7) -0.3534(7) 0.046(2) Uani 1 1 d D . .
C13 C 0.3499(9) 0.8940(7) -0.3879(7) 0.043(2) Uani 1 1 d D . .
C14 C 0.3146(9) 0.8274(7) -0.4243(7) 0.041(2) Uani 1 1 d D . .
C15 C 0.2791(9) 0.7689(7) -0.4570(7) 0.047(2) Uani 1 1 d D . .
C17 C 0.3468(10) 0.5554(7) -0.4280(7) 0.058(3) Uani 1 1 d D . .
H17A H 0.3373 0.4989 -0.4493 0.069 Uiso 1 1 calc R . .
H17B H 0.4539 0.5781 -0.4492 0.069 Uiso 1 1 calc R . .
C18 C 0.3065(11) 0.5087(7) -0.3138(7) 0.059(3) Uani 1 1 d D . .
H18A H 0.2048 0.4758 -0.2912 0.070 Uiso 1 1 calc R . .
H18B H 0.3020 0.5666 -0.2925 0.070 Uiso 1 1 calc R . .
C19 C 0.4211(12) 0.4230(7) -0.2598(7) 0.065(3) Uani 1 1 d D . .
H19A H 0.5217 0.4566 -0.2793 0.078 Uiso 1 1 calc R . .
H19B H 0.3895 0.3950 -0.1844 0.078 Uiso 1 1 calc R . .
C20 C 0.4331(11) 0.3311(7) -0.2880(7) 0.056(3) Uani 1 1 d D . .
H20A H 0.4688 0.3592 -0.3631 0.068 Uiso 1 1 calc R . .
H20B H 0.3312 0.3004 -0.2718 0.068 Uiso 1 1 calc R . .
C22 C 0.4478(11) 0.1605(8) -0.0905(7) 0.055(3) Uani 1 1 d D . .
C23 C 0.3724(10) 0.1183(8) -0.0053(7) 0.048(2) Uani 1 1 d D . .
C24 C 0.2805(9) 0.0750(7) 0.0867(6) 0.041(2) Uani 1 1 d D . .
C25 C 0.2015(10) 0.0337(7) 0.1705(6) 0.046(2) Uani 1 1 d D . .
C27 C 0.0508(10) 0.0844(8) 0.3365(8) 0.055(3) Uani 1 1 d D . .
H27A H 0.0209 0.1499 0.2794 0.067 Uiso 1 1 calc R . .
H27B H -0.0328 0.0654 0.3963 0.067 Uiso 1 1 calc R . .
C28 C 0.1901(8) 0.1087(7) 0.3644(7) 0.045(2) Uani 1 1 d D . .
H28A H 0.2671 0.1432 0.3014 0.054 Uiso 1 1 calc R . .
H28B H 0.2330 0.0411 0.4112 0.054 Uiso 1 1 calc R . .
C29 C 0.1512(9) 0.1841(7) 0.4178(7) 0.039(2) Uani 1 1 d D . .
H29A H 0.1058 0.2511 0.3719 0.047 Uiso 1 1 calc R . .
H29B H 0.0767 0.1489 0.4821 0.047 Uiso 1 1 calc R . .
C30 C 0.2910(9) 0.2094(7) 0.4418(7) 0.049(2) Uani 1 1 d D . .
H30A H 0.3544 0.2587 0.3769 0.059 Uiso 1 1 calc R . .
H30B H 0.3490 0.1426 0.4719 0.059 Uiso 1 1 calc R . .
C60 C 0.528(2) 0.3804(13) 0.1317(12) 0.179(9) Uani 1 1 d D . .
H60A H 0.5825 0.3392 0.0968 0.215 Uiso 0.50 1 calc PR . .
H60B H 0.5353 0.3441 0.2047 0.215 Uiso 0.50 1 calc PR . .
H60C H 0.5722 0.4521 0.1005 0.215 Uiso 0.50 1 calc PR . .
H60D H 0.5442 0.4177 0.1712 0.215 Uiso 0.50 1 calc PR . .
H60E H 0.5914 0.4128 0.0633 0.215 Uiso 0.50 1 calc PR . .
H60F H 0.5545 0.3048 0.1675 0.215 Uiso 0.50 1 calc PR . .
C61 C 0.3713(9) 0.3891(7) 0.1217(6) 0.105(5) Uani 1 1 d GD . .
C62 C 0.2669(14) 0.4439(7) 0.1637(7) 0.121(6) Uani 1 1 d GD . .
H62 H 0.2988 0.4798 0.1978 0.145 Uiso 1 1 calc R . .
C63 C 0.1158(12) 0.4463(8) 0.1560(8) 0.138(7) Uani 1 1 d GD . .
H63 H 0.0444 0.4837 0.1847 0.165 Uiso 1 1 calc R . .
C64 C 0.0691(9) 0.3938(9) 0.1062(8) 0.147(8) Uani 1 1 d GD . .
H64 H -0.0342 0.3954 0.1009 0.177 Uiso 1 1 calc R . .
C65 C 0.1735(14) 0.3390(7) 0.0641(7) 0.132(7) Uani 1 1 d GD . .
H65 H 0.1416 0.3031 0.0301 0.159 Uiso 1 1 calc R . .
C66 C 0.3247(12) 0.3367(7) 0.0719(7) 0.112(6) Uani 1 1 d GD . .
H66 H 0.3960 0.2992 0.0431 0.134 Uiso 1 1 calc R . .

loop_
_atom_site_aniso_label
_atom_site_aniso_U_11
_atom_site_aniso_U_22
_atom_site_aniso_U_33
_atom_site_aniso_U_23
_atom_site_aniso_U_13
_atom_site_aniso_U_12
Se1 0.0660(7) 0.0679(8) 0.0628(7) -0.0492(6) -0.0098(5) 0.0012(6)
Se2 0.0670(8) 0.0733(9) 0.0853(9) -0.0285(8) 0.0198(7) 0.0061(7)
Se3 0.0546(6) 0.0615(7) 0.0646(7) -0.0470(6) -0.0105(5) 0.0077(5)
Se4 0.0498(6) 0.0686(8) 0.0784(8) -0.0565(7) -0.0158(5) 0.0102(5)
Se5 0.0609(7) 0.0598(7) 0.0590(7) -0.0349(6) -0.0004(5) 0.0020(5)
Se6 0.0554(6) 0.0563(7) 0.0562(7) -0.0388(6) -0.0031(5) -0.0037(5)
C2 0.049(6) 0.076(9) 0.078(8) -0.061(8) 0.008(6) -0.010(6)
C3 0.049(6) 0.061(8) 0.072(8) -0.055(7) 0.002(6) -0.010(6)
C4 0.049(7) 0.061(8) 0.088(9) -0.059(8) 0.003(6) -0.010(6)
C5 0.053(6) 0.063(8) 0.078(8) -0.051(7) 0.002(6) 0.000(6)
C7 0.087(10) 0.079(11) 0.181(16) -0.063(12) -0.022(10) 0.006(8)
C8 0.079(10) 0.084(11) 0.22(2) -0.080(13) -0.033(12) 0.000(8)
C9 0.062(7) 0.143(14) 0.052(7) -0.052(9) 0.015(6) -0.042(8)
C10 0.044(6) 0.135(12) 0.086(9) -0.093(9) -0.006(6) 0.003(7)
C12 0.046(5) 0.052(6) 0.060(6) -0.043(6) -0.012(5) 0.014(5)
C13 0.041(5) 0.042(6) 0.038(5) -0.017(5) -0.001(4) 0.014(4)
C14 0.042(5) 0.049(6) 0.042(5) -0.032(5) -0.004(4) 0.014(4)
C15 0.039(5) 0.051(6) 0.067(7) -0.044(6) -0.004(5) 0.017(5)
C17 0.070(7) 0.039(6) 0.065(7) -0.030(6) 0.006(6) -0.004(5)
C18 0.068(7) 0.057(7) 0.070(7) -0.052(6) 0.003(6) 0.006(6)
C19 0.093(8) 0.060(7) 0.053(7) -0.037(6) -0.003(6) -0.013(6)
C20 0.071(7) 0.059(7) 0.051(6) -0.036(6) -0.005(5) -0.008(6)
C22 0.066(7) 0.054(7) 0.053(7) -0.033(6) -0.006(6) -0.001(6)
C23 0.057(6) 0.050(6) 0.055(7) -0.038(6) -0.014(6) 0.004(5)
C24 0.053(6) 0.033(6) 0.049(6) -0.030(5) -0.008(5) 0.006(5)
C25 0.059(6) 0.039(6) 0.055(7) -0.034(6) -0.016(5) 0.010(5)
C27 0.054(6) 0.064(7) 0.065(7) -0.049(6) -0.006(5) 0.013(5)
C28 0.036(5) 0.060(7) 0.048(6) -0.037(5) -0.001(4) 0.009(5)
C29 0.044(5) 0.045(6) 0.043(5) -0.032(5) -0.012(4) 0.014(4)
C30 0.053(6) 0.046(6) 0.062(7) -0.039(5) -0.007(5) 0.010(5)
C60 0.26(3) 0.16(2) 0.128(16) -0.069(15) -0.018(18) -0.041(19)
C61 0.138(14) 0.095(12) 0.064(9) -0.014(9) -0.027(10) -0.014(11)
C62 0.187(17) 0.112(13) 0.074(10) -0.065(10) 0.006(11) 0.014(13)
C63 0.132(15) 0.148(17) 0.143(16) -0.090(14) 0.001(13) 0.034(13)
C64 0.24(2) 0.073(12) 0.116(14) -0.044(11) -0.010(14) 0.048(13)
C65 0.21(2) 0.071(10) 0.138(15) -0.038(10) -0.106(15) 0.008(12)
C66 0.224(19) 0.053(8) 0.090(10) -0.052(8) -0.058(12) 0.023(10)

loop_
_geom_bond_atom_site_label_1
_geom_bond_atom_site_label_2
_geom_bond_distance
_geom_bond_site_symmetry_2
_geom_bond_publ_flag
Se1 C2 1.822(9) . ?
Se1 C30 1.962(7) . ?
Se2 C5 1.822(9) . ?
Se2 C7 2.016(11) . ?
Se3 C12 1.819(7) . ?
Se3 C10 1.937(8) . ?
Se4 C15 1.820(7) . ?
Se4 C17 1.968(8) . ?
Se5 C22 1.830(8) . ?
Se5 C20 1.964(8) . ?
Se6 C25 1.825(8) . ?
Se6 C27 1.967(8) . ?
C2 C3 1.205(10) . ?
C3 C4 1.334(12) . ?
C4 C5 1.201(10) . ?
C7 C8 1.413(12) . ?
C8 C9 1.586(13) . ?
C9 C10 1.482(12) . ?
C12 C13 1.205(9) . ?
C13 C14 1.356(10) . ?
C14 C15 1.215(9) . ?
C17 C18 1.490(10) . ?
C18 C19 1.550(11) . ?
C19 C20 1.511(10) . ?
C22 C23 1.208(9) . ?
C23 C24 1.344(11) . ?
C24 C25 1.206(9) . ?
C27 C28 1.511(9) . ?
C28 C29 1.563(10) . ?
C29 C30 1.491(9) . ?
C60 C61 1.441(18) . ?
C61 C62 1.3900 . ?
C61 C66 1.3900 . ?
C62 C63 1.3900 . ?
C63 C64 1.3900 . ?
C64 C65 1.3900 . ?
C65 C66 1.3900 . ?
